data_7230549
loop_
_publ_author_name
'Lin, Jun-Bing'
'Cheng, Xi-Na'
'Tian, Xiao-Dong'
'Xu, Guo-Qiang'
'Luo, Yong-Chun'
'Xu, Peng-Fei'

_publ_section_title
;
 A C1-symmetric N-heterocyclic carbene catalysed oxidative spiroannulation
 of isatin-derived enals: highly enantioselective synthesis of
 spirooxindole \d-lactones
;
_journal_issue 28
_journal_name_full 'RSC Advances'
_journal_page_first 15444
_journal_paper_doi 10.1039/C8RA02009D
_journal_volume 8
_journal_year 2018
_chemical_absolute_configuration none
_chemical_formula_moiety 'C27 H21 N O4'
_chemical_formula_sum 'C27 H21 N O4'
_chemical_formula_weight 423.45
_chemical_name_systematic
;
 ?
;
_space_group_crystal_system orthorhombic
_space_group_IT_number 19
_space_group_name_Hall 'P 2ac 2ab'
_space_group_name_H-M_alt 'P 21 21 21'
_symmetry_space_group_name_Hall 'P 2ac 2ab'
_symmetry_space_group_name_H-M 'P 21 21 21'
_atom_sites_solution_hydrogens geom
_atom_sites_solution_primary direct
_audit_creation_date 2014-03-14
_audit_creation_method
;
Olex2 1.2
(compiled 2014.02.28 svn.r2899 for OlexSys, GUI svn.r4781)
;
_audit_update_record
;
2014-06-27 deposited with the CCDC.
2018-04-02 downloaded from the CCDC.
;
_cell_angle_alpha 90
_cell_angle_beta 90
_cell_angle_gamma 90
_cell_formula_units_Z 4
_cell_length_a 11.1093(2)
_cell_length_b 12.6235(3)
_cell_length_c 15.3660(3)
_cell_measurement_reflns_used 7423
_cell_measurement_temperature 293(2)
_cell_measurement_theta_max 70.4220
_cell_measurement_theta_min 4.5120
_cell_volume 2154.90(8)
_computing_cell_refinement
;
CrysAlisPro, Agilent Technologies,
Version 1.171.36.28 (release 01-02-2013 CrysAlis171 .NET)
(compiled Feb  1 2013,16:14:44)
;
_computing_data_collection
;
CrysAlisPro, Agilent Technologies,
Version 1.171.36.28 (release 01-02-2013 CrysAlis171 .NET)
(compiled Feb  1 2013,16:14:44)
;
_computing_data_reduction
;
CrysAlisPro, Agilent Technologies,
Version 1.171.36.28 (release 01-02-2013 CrysAlis171 .NET)
(compiled Feb  1 2013,16:14:44)
;
_computing_molecular_graphics 'Olex2 (Dolomanov et al., 2009)'
_computing_publication_material 'Olex2 (Dolomanov et al., 2009)'
_computing_structure_refinement 'ShelXL (Sheldrick, 2008)'
_computing_structure_solution 'ShelXS (Sheldrick, 2008)'
_diffrn_ambient_temperature 293(2)
_diffrn_detector_area_resol_mean 16.0733
_diffrn_measured_fraction_theta_full 0.995
_diffrn_measured_fraction_theta_max 0.990
_diffrn_measurement_device_type 'SuperNova, Dual, Cu at zero, Eos'
_diffrn_measurement_method '\w scans'
_diffrn_orient_matrix_UB_11 0.0804302000
_diffrn_orient_matrix_UB_12 -0.0824045000
_diffrn_orient_matrix_UB_13 -0.0457613000
_diffrn_orient_matrix_UB_21 -0.1013261000
_diffrn_orient_matrix_UB_22 -0.0222397000
_diffrn_orient_matrix_UB_23 -0.0658732000
_diffrn_orient_matrix_UB_31 0.0499294000
_diffrn_orient_matrix_UB_32 0.0872347000
_diffrn_orient_matrix_UB_33 -0.0601498000
_diffrn_radiation_monochromator mirror
_diffrn_radiation_type CuK\a
_diffrn_radiation_wavelength 1.5418
_diffrn_reflns_av_R_equivalents 0.0332
_diffrn_reflns_av_unetI/netI 0.0284
_diffrn_reflns_Laue_measured_fraction_full 0.995
_diffrn_reflns_Laue_measured_fraction_max 0.990
_diffrn_reflns_limit_h_max 13
_diffrn_reflns_limit_h_min -13
_diffrn_reflns_limit_k_max 15
_diffrn_reflns_limit_k_min -14
_diffrn_reflns_limit_l_max 18
_diffrn_reflns_limit_l_min -18
_diffrn_reflns_number 11843
_diffrn_reflns_point_group_measured_fraction_full 0.990
_diffrn_reflns_point_group_measured_fraction_max 0.978
_diffrn_reflns_theta_full 67.680
_diffrn_reflns_theta_max 70.683
_diffrn_reflns_theta_min 4.533
_diffrn_source 'SuperNova (Cu) X-ray Source'
_exptl_absorpt_coefficient_mu 0.711
_exptl_absorpt_correction_T_max 1.00000
_exptl_absorpt_correction_T_min 0.62876
_exptl_absorpt_correction_type multi-scan
_exptl_absorpt_process_details
;
CrysAlisPro, Agilent Technologies,
Version 1.171.36.28 (release 01-02-2013 CrysAlis171 .NET)
(compiled Feb  1 2013,16:14:44)
Empirical absorption correction using spherical harmonics,
 implemented in SCALE3 ABSPACK scaling algorithm.
;
_exptl_crystal_colour 'clear light colourless'
_exptl_crystal_colour_lustre clear
_exptl_crystal_colour_modifier light
_exptl_crystal_colour_primary colourless
_exptl_crystal_density_diffrn 1.305
_exptl_crystal_description block
_exptl_crystal_F_000 888
_exptl_crystal_size_max 0.31
_exptl_crystal_size_mid 0.24
_exptl_crystal_size_min 0.21
_refine_diff_density_max 0.156
_refine_diff_density_min -0.163
_refine_diff_density_rms 0.037
_refine_ls_abs_structure_details
;
 Flack x determined using 1618 quotients [(I+)-(I-)]/[(I+)+(I-)]
 (Parsons and Flack (2004), Acta Cryst. A60, s61).
;
_refine_ls_abs_structure_Flack -0.17(10)
_refine_ls_extinction_method none
_refine_ls_goodness_of_fit_ref 1.040
_refine_ls_hydrogen_treatment constr
_refine_ls_matrix_type full
_refine_ls_number_parameters 290
_refine_ls_number_reflns 4052
_refine_ls_number_restraints 0
_refine_ls_restrained_S_all 1.040
_refine_ls_R_factor_all 0.0432
_refine_ls_R_factor_gt 0.0418
_refine_ls_shift/su_max 0.000
_refine_ls_shift/su_mean 0.000
_refine_ls_structure_factor_coef Fsqd
_refine_ls_weighting_details
;
 w=1/[\s^2^(Fo^2^)+(0.0739P)^2^+0.1504P]
 where P=(Fo^2^+2Fc^2^)/3
;
_refine_ls_weighting_scheme calc
_refine_ls_wR_factor_gt 0.1096
_refine_ls_wR_factor_ref 0.1119
_reflns_Friedel_coverage 0.736
_reflns_Friedel_fraction_full 0.985
_reflns_Friedel_fraction_max 0.962
_reflns_number_gt 3898
_reflns_number_total 4052
_reflns_threshold_expression 'I > 2\s(I)'
_cod_data_source_file c8ra02009d2.cif
_cod_data_source_block chenxn0312
_cod_original_cell_volume 2154.91(8)
_cod_database_code 7230549
_shelxl_version_number 2013-2
_shelx_space_group_comment
;
The symmetry employed for this shelxl refinement is uniquely defined
by the following loop, which should always be used as a source of
symmetry information in preference to the above space-group names.
They are only intended as comments.
;
_reflns_odcompleteness_completeness 99.41
_reflns_odcompleteness_iscentric 1
_reflns_odcompleteness_theta 66.97
_olex2_refinement_description
;
1. Fixed Uiso
 At 1.2 times of:
  All C(H) groups, All C(H,H) groups
 At 1.5 times of:
  All C(H,H,H) groups
2.a Secondary CH2 refined with riding coordinates:
 C9(H9A,H9B), C21(H21A,H21B)
2.b Aromatic/amide H refined with riding coordinates:
 C2(H2), C3(H3), C4(H4), C5(H5), C15(H15), C16(H16), C17(H17), C18(H18),
 C19(H19), C23(H23), C24(H24), C25(H25), C26(H26), C27(H27)
2.c Idealised Me refined as rotating group:
 C20(H20A,H20B,H20C)
;
_olex2_computing_structure_refinement_long 'ShelXL (Sheldrick, 2008)'
_olex2_computing_structure_solution_long 'ShelXS (Sheldrick, 2008)'

loop_
_space_group_symop_operation_xyz
'x, y, z'
'-x+1/2, -y, z+1/2'
'x+1/2, -y+1/2, -z'
'-x, y+1/2, -z+1/2'

loop_
_atom_site_label
_atom_site_type_symbol
_atom_site_fract_x
_atom_site_fract_y
_atom_site_fract_z
_atom_site_U_iso_or_equiv
_atom_site_adp_type
_atom_site_occupancy
_atom_site_site_symmetry_order
_atom_site_calc_flag
_atom_site_refinement_flags_posn
O1 O 0.60491(18) 0.32869(15) 0.11930(12) 0.0583(5) Uani 1 1 d .
O2 O 0.4887(2) 0.1286(2) -0.02942(12) 0.0713(6) Uani 1 1 d .
O3 O 0.35933(16) 0.18753(16) 0.06776(11) 0.0533(4) Uani 1 1 d .
O4 O 0.47127(16) 0.31109(15) 0.33502(12) 0.0569(5) Uani 1 1 d .
N1 N 0.72847(16) 0.24966(16) 0.22056(13) 0.0449(4) Uani 1 1 d .
C1 C 0.72073(19) 0.16353(18) 0.27837(14) 0.0407(5) Uani 1 1 d .
C2 C 0.8071(2) 0.1268(2) 0.33496(17) 0.0512(6) Uani 1 1 d .
H2 H 0.8823 0.1588 0.3391 0.061 Uiso 1 1 calc R
C3 C 0.7768(3) 0.0393(2) 0.38593(17) 0.0561(6) Uani 1 1 d .
H3 H 0.8335 0.0119 0.4244 0.067 Uiso 1 1 calc R
C4 C 0.6646(3) -0.0077(2) 0.38073(18) 0.0555(6) Uani 1 1 d .
H4 H 0.6461 -0.0647 0.4167 0.067 Uiso 1 1 calc R
C5 C 0.5792(2) 0.02980(18) 0.32203(16) 0.0462(5) Uani 1 1 d .
H5 H 0.5040 -0.0022 0.3175 0.055 Uiso 1 1 calc R
C6 C 0.60880(19) 0.11555(17) 0.27075(14) 0.0387(4) Uani 1 1 d .
C7 C 0.54069(19) 0.16837(17) 0.19814(14) 0.0388(4) Uani 1 1 d .
C8 C 0.6248(2) 0.26117(18) 0.17397(15) 0.0418(5) Uani 1 1 d .
C9 C 0.5350(2) 0.0926(2) 0.11945(15) 0.0486(5) Uani 1 1 d .
H9A H 0.6161 0.0777 0.0996 0.058 Uiso 1 1 calc R
H9B H 0.4989 0.0261 0.1376 0.058 Uiso 1 1 calc R
C10 C 0.4640(2) 0.1375(2) 0.04598(16) 0.0500(5) Uani 1 1 d .
C11 C 0.3323(2) 0.21142(18) 0.15477(16) 0.0438(5) Uani 1 1 d .
C12 C 0.41420(19) 0.20522(17) 0.21761(14) 0.0384(4) Uani 1 1 d .
C13 C 0.3945(2) 0.25153(17) 0.30614(15) 0.0408(5) Uani 1 1 d .
C14 C 0.2856(2) 0.22290(18) 0.35760(14) 0.0410(5) Uani 1 1 d .
C15 C 0.2250(2) 0.12837(19) 0.34432(15) 0.0466(5) Uani 1 1 d .
H15 H 0.2511 0.0817 0.3015 0.056 Uiso 1 1 calc R
C16 C 0.1259(2) 0.1032(2) 0.39446(17) 0.0542(6) Uani 1 1 d .
H16 H 0.0854 0.0397 0.3853 0.065 Uiso 1 1 calc R
C17 C 0.0872(2) 0.1721(2) 0.45806(17) 0.0567(6) Uani 1 1 d .
H17 H 0.0205 0.1549 0.4918 0.068 Uiso 1 1 calc R
C18 C 0.1463(2) 0.2662(3) 0.47190(18) 0.0594(7) Uani 1 1 d .
H18 H 0.1191 0.3129 0.5144 0.071 Uiso 1 1 calc R
C19 C 0.2467(2) 0.2917(2) 0.42238(16) 0.0519(6) Uani 1 1 d .
H19 H 0.2879 0.3547 0.4325 0.062 Uiso 1 1 calc R
C20 C 0.2050(2) 0.2493(2) 0.1591(2) 0.0555(6) Uani 1 1 d .
H20A H 0.1875 0.2914 0.1086 0.083 Uiso 1 1 calc GR
H20B H 0.1940 0.2912 0.2106 0.083 Uiso 1 1 calc GR
H20C H 0.1517 0.1894 0.1608 0.083 Uiso 1 1 calc GR
C21 C 0.8351(2) 0.3158(2) 0.20810(18) 0.0556(6) Uani 1 1 d .
H21A H 0.8218 0.3612 0.1580 0.067 Uiso 1 1 calc R
H21B H 0.9029 0.2702 0.1948 0.067 Uiso 1 1 calc R
C22 C 0.8677(2) 0.38449(19) 0.28496(16) 0.0470(5) Uani 1 1 d .
C23 C 0.7906(3) 0.4043(2) 0.35296(19) 0.0610(7) Uani 1 1 d .
H23 H 0.7137 0.3751 0.3527 0.073 Uiso 1 1 calc R
C24 C 0.8268(4) 0.4675(3) 0.4219(2) 0.0759(9) Uani 1 1 d .
H24 H 0.7746 0.4788 0.4683 0.091 Uiso 1 1 calc R
C25 C 0.9386(4) 0.5137(3) 0.4227(2) 0.0768(9) Uani 1 1 d .
H25 H 0.9622 0.5563 0.4691 0.092 Uiso 1 1 calc R
C26 C 1.0155(3) 0.4961(3) 0.3538(3) 0.0759(9) Uani 1 1 d .
H26 H 1.0914 0.5274 0.3533 0.091 Uiso 1 1 calc R
C27 C 0.9802(2) 0.4322(2) 0.2856(2) 0.0584(6) Uani 1 1 d .
H27 H 1.0326 0.4210 0.2393 0.070 Uiso 1 1 calc R

loop_
_atom_site_aniso_label
_atom_site_aniso_U_11
_atom_site_aniso_U_22
_atom_site_aniso_U_33
_atom_site_aniso_U_23
_atom_site_aniso_U_13
_atom_site_aniso_U_12
O1 0.0587(10) 0.0587(10) 0.0576(10) 0.0217(8) 0.0040(8) 0.0039(9)
O2 0.0714(12) 0.1017(16) 0.0406(9) -0.0112(10) -0.0014(9) 0.0012(12)
O3 0.0489(9) 0.0695(11) 0.0414(8) -0.0009(8) -0.0079(7) 0.0012(8)
O4 0.0482(9) 0.0630(11) 0.0596(11) -0.0168(9) 0.0024(8) -0.0124(9)
N1 0.0359(8) 0.0504(10) 0.0485(10) 0.0072(8) 0.0050(8) -0.0019(8)
C1 0.0383(10) 0.0432(11) 0.0407(10) -0.0017(9) 0.0025(8) 0.0056(8)
C2 0.0408(11) 0.0586(14) 0.0543(13) -0.0035(11) -0.0055(10) 0.0101(11)
C3 0.0601(15) 0.0562(14) 0.0520(13) 0.0033(11) -0.0069(12) 0.0213(12)
C4 0.0688(15) 0.0433(12) 0.0543(14) 0.0086(11) 0.0031(12) 0.0139(12)
C5 0.0498(12) 0.0378(11) 0.0509(12) 0.0018(9) 0.0024(10) 0.0028(9)
C6 0.0384(9) 0.0372(10) 0.0405(10) -0.0025(8) 0.0027(8) 0.0048(9)
C7 0.0382(10) 0.0397(10) 0.0384(10) -0.0008(8) 0.0003(8) 0.0032(8)
C8 0.0418(11) 0.0437(11) 0.0400(10) 0.0021(9) 0.0061(9) 0.0050(9)
C9 0.0520(12) 0.0501(13) 0.0435(12) -0.0080(10) 0.0006(10) 0.0058(10)
C10 0.0512(12) 0.0568(14) 0.0421(12) -0.0082(10) -0.0009(10) -0.0031(11)
C11 0.0415(11) 0.0434(11) 0.0464(12) 0.0005(9) -0.0007(9) -0.0016(9)
C12 0.0357(9) 0.0378(10) 0.0415(11) 0.0008(8) 0.0011(8) 0.0000(8)
C13 0.0377(10) 0.0368(10) 0.0480(12) -0.0042(8) -0.0030(9) 0.0015(9)
C14 0.0399(10) 0.0440(11) 0.0391(10) -0.0034(9) -0.0013(9) 0.0031(9)
C15 0.0469(11) 0.0457(12) 0.0473(12) -0.0050(10) 0.0033(10) 0.0002(10)
C16 0.0494(13) 0.0588(14) 0.0544(13) 0.0010(11) 0.0034(11) -0.0097(11)
C17 0.0436(12) 0.0803(18) 0.0464(12) -0.0012(13) 0.0058(10) -0.0039(13)
C18 0.0516(13) 0.0761(18) 0.0506(14) -0.0171(13) 0.0062(11) 0.0053(13)
C19 0.0510(13) 0.0544(14) 0.0501(12) -0.0133(11) 0.0020(11) -0.0001(11)
C20 0.0404(12) 0.0594(14) 0.0666(16) 0.0035(12) -0.0098(11) 0.0036(11)
C21 0.0443(12) 0.0634(14) 0.0591(14) -0.0001(13) 0.0167(11) -0.0106(11)
C22 0.0426(11) 0.0453(11) 0.0530(12) 0.0101(10) 0.0037(10) -0.0001(9)
C23 0.0634(16) 0.0581(15) 0.0616(16) 0.0029(12) 0.0165(13) -0.0066(13)
C24 0.101(2) 0.0643(18) 0.0622(17) 0.0006(15) 0.0146(17) -0.0047(18)
C25 0.098(2) 0.0622(18) 0.0702(19) -0.0025(15) -0.0202(18) 0.0007(18)
C26 0.0577(15) 0.0681(18) 0.102(3) -0.0013(18) -0.0217(17) -0.0033(15)
C27 0.0410(11) 0.0612(15) 0.0731(17) 0.0062(14) 0.0001(12) 0.0003(11)

loop_
_atom_type_symbol
_atom_type_description
_atom_type_scat_dispersion_real
_atom_type_scat_dispersion_imag
_atom_type_scat_source
C C 0.0181 0.0091 'International Tables Vol C Tables 4.2.6.8 and 6.1.1.4'
H H 0.0000 0.0000 'International Tables Vol C Tables 4.2.6.8 and 6.1.1.4'
N N 0.0311 0.0180 'International Tables Vol C Tables 4.2.6.8 and 6.1.1.4'
O O 0.0492 0.0322 'International Tables Vol C Tables 4.2.6.8 and 6.1.1.4'

loop_
_geom_angle_atom_site_label_1
_geom_angle_atom_site_label_2
_geom_angle_atom_site_label_3
_geom_angle
C10 O3 C11 121.04(19)
C1 N1 C21 125.0(2)
C8 N1 C1 111.24(18)
C8 N1 C21 123.7(2)
C2 C1 N1 128.1(2)
C2 C1 C6 122.1(2)
C6 C1 N1 109.80(19)
C1 C2 H2 121.5
C1 C2 C3 117.0(2)
C3 C2 H2 121.5
C2 C3 H3 119.2
C4 C3 C2 121.7(2)
C4 C3 H3 119.2
C3 C4 H4 119.8
C3 C4 C5 120.4(2)
C5 C4 H4 119.8
C4 C5 H5 120.8
C6 C5 C4 118.3(2)
C6 C5 H5 120.8
C1 C6 C7 108.65(19)
C5 C6 C1 120.5(2)
C5 C6 C7 130.7(2)
C6 C7 C8 102.14(17)
C6 C7 C9 109.08(18)
C6 C7 C12 117.25(18)
C9 C7 C8 107.87(18)
C12 C7 C8 112.15(17)
C12 C7 C9 107.94(18)
O1 C8 N1 126.2(2)
O1 C8 C7 126.0(2)
N1 C8 C7 107.69(18)
C7 C9 H9A 109.1
C7 C9 H9B 109.1
H9A C9 H9B 107.9
C10 C9 C7 112.3(2)
C10 C9 H9A 109.1
C10 C9 H9B 109.1
O2 C10 O3 118.5(2)
O2 C10 C9 125.2(3)
O3 C10 C9 116.2(2)
O3 C11 C20 108.3(2)
C12 C11 O3 122.2(2)
C12 C11 C20 129.4(2)
C11 C12 C7 120.8(2)
C11 C12 C13 122.5(2)
C13 C12 C7 115.87(18)
O4 C13 C12 118.0(2)
O4 C13 C14 121.6(2)
C14 C13 C12 120.43(18)
C15 C14 C13 121.7(2)
C15 C14 C19 119.5(2)
C19 C14 C13 118.8(2)
C14 C15 H15 119.9
C16 C15 C14 120.3(2)
C16 C15 H15 119.9
C15 C16 H16 120.0
C17 C16 C15 120.0(2)
C17 C16 H16 120.0
C16 C17 H17 119.8
C18 C17 C16 120.4(2)
C18 C17 H17 119.8
C17 C18 H18 120.0
C17 C18 C19 120.0(2)
C19 C18 H18 120.0
C14 C19 H19 120.1
C18 C19 C14 119.9(3)
C18 C19 H19 120.1
C11 C20 H20A 109.5
C11 C20 H20B 109.5
C11 C20 H20C 109.5
H20A C20 H20B 109.5
H20A C20 H20C 109.5
H20B C20 H20C 109.5
N1 C21 H21A 108.6
N1 C21 H21B 108.6
N1 C21 C22 114.8(2)
H21A C21 H21B 107.5
C22 C21 H21A 108.6
C22 C21 H21B 108.6
C23 C22 C21 123.3(2)
C23 C22 C27 118.5(3)
C27 C22 C21 118.1(2)
C22 C23 H23 119.8
C22 C23 C24 120.3(3)
C24 C23 H23 119.8
C23 C24 H24 119.5
C25 C24 C23 121.0(3)
C25 C24 H24 119.5
C24 C25 H25 120.5
C24 C25 C26 119.1(3)
C26 C25 H25 120.5
C25 C26 H26 120.0
C25 C26 C27 120.1(3)
C27 C26 H26 120.0
C22 C27 H27 119.5
C26 C27 C22 121.0(3)
C26 C27 H27 119.5

loop_
_geom_bond_atom_site_label_1
_geom_bond_atom_site_label_2
_geom_bond_distance
O1 C8 1.217(3)
O2 C10 1.196(3)
O3 C10 1.364(3)
O3 C11 1.403(3)
O4 C13 1.221(3)
N1 C1 1.407(3)
N1 C8 1.364(3)
N1 C21 1.462(3)
C1 C2 1.375(3)
C1 C6 1.388(3)
C2 H2 0.9300
C2 C3 1.395(4)
C3 H3 0.9300
C3 C4 1.383(4)
C4 H4 0.9300
C4 C5 1.392(4)
C5 H5 0.9300
C5 C6 1.379(3)
C6 C7 1.504(3)
C7 C8 1.544(3)
C7 C9 1.543(3)
C7 C12 1.510(3)
C9 H9A 0.9700
C9 H9B 0.9700
C9 C10 1.490(4)
C11 C12 1.329(3)
C11 C20 1.494(3)
C12 C13 1.497(3)
C13 C14 1.489(3)
C14 C15 1.386(3)
C14 C19 1.390(3)
C15 H15 0.9300
C15 C16 1.380(3)
C16 H16 0.9300
C16 C17 1.378(4)
C17 H17 0.9300
C17 C18 1.374(4)
C18 H18 0.9300
C18 C19 1.388(4)
C19 H19 0.9300
C20 H20A 0.9600
C20 H20B 0.9600
C20 H20C 0.9600
C21 H21A 0.9700
C21 H21B 0.9700
C21 C22 1.509(4)
C22 C23 1.374(4)
C22 C27 1.387(3)
C23 H23 0.9300
C23 C24 1.386(5)
C24 H24 0.9300
C24 C25 1.372(5)
C25 H25 0.9300
C25 C26 1.379(5)
C26 H26 0.9300
C26 C27 1.380(5)
C27 H27 0.9300

loop_
_geom_torsion_atom_site_label_1
_geom_torsion_atom_site_label_2
_geom_torsion_atom_site_label_3
_geom_torsion_atom_site_label_4
_geom_torsion
O3 C11 C12 C7 -2.0(3)
O3 C11 C12 C13 166.9(2)
O4 C13 C14 C15 -153.5(2)
O4 C13 C14 C19 24.4(3)
N1 C1 C2 C3 179.9(2)
N1 C1 C6 C5 -179.0(2)
N1 C1 C6 C7 4.5(2)
N1 C21 C22 C23 -15.1(4)
N1 C21 C22 C27 166.7(2)
C1 N1 C8 O1 179.8(2)
C1 N1 C8 C7 -4.2(3)
C1 N1 C21 C22 -68.1(3)
C1 C2 C3 C4 -0.8(4)
C1 C6 C7 C8 -6.5(2)
C1 C6 C7 C9 107.5(2)
C1 C6 C7 C12 -129.5(2)
C2 C1 C6 C5 1.6(3)
C2 C1 C6 C7 -174.9(2)
C2 C3 C4 C5 1.8(4)
C3 C4 C5 C6 -1.1(4)
C4 C5 C6 C1 -0.6(3)
C4 C5 C6 C7 175.0(2)
C5 C6 C7 C8 177.5(2)
C5 C6 C7 C9 -68.6(3)
C5 C6 C7 C12 54.5(3)
C6 C1 C2 C3 -0.9(4)
C6 C7 C8 O1 -177.6(2)
C6 C7 C8 N1 6.5(2)
C6 C7 C9 C10 177.5(2)
C6 C7 C12 C11 -152.1(2)
C6 C7 C12 C13 38.4(3)
C7 C9 C10 O2 141.2(3)
C7 C9 C10 O3 -42.5(3)
C7 C12 C13 O4 41.7(3)
C7 C12 C13 C14 -136.7(2)
C8 N1 C1 C2 179.2(2)
C8 N1 C1 C6 -0.1(3)
C8 N1 C21 C22 115.0(3)
C8 C7 C9 C10 -72.3(2)
C8 C7 C12 C11 90.2(2)
C8 C7 C12 C13 -79.4(2)
C9 C7 C8 O1 67.5(3)
C9 C7 C8 N1 -108.4(2)
C9 C7 C12 C11 -28.5(3)
C9 C7 C12 C13 161.94(18)
C10 O3 C11 C12 12.8(3)
C10 O3 C11 C20 -170.9(2)
C11 O3 C10 O2 -172.4(3)
C11 O3 C10 C9 11.0(3)
C11 C12 C13 O4 -127.6(3)
C11 C12 C13 C14 53.9(3)
C12 C7 C8 O1 -51.2(3)
C12 C7 C8 N1 132.8(2)
C12 C7 C9 C10 49.0(3)
C12 C13 C14 C15 24.9(3)
C12 C13 C14 C19 -157.2(2)
C13 C14 C15 C16 178.6(2)
C13 C14 C19 C18 -179.3(2)
C14 C15 C16 C17 -0.1(4)
C15 C14 C19 C18 -1.3(4)
C15 C16 C17 C18 0.2(4)
C16 C17 C18 C19 -0.8(4)
C17 C18 C19 C14 1.4(4)
C19 C14 C15 C16 0.6(4)
C20 C11 C12 C7 -177.4(2)
C20 C11 C12 C13 -8.6(4)
C21 N1 C1 C2 2.0(4)
C21 N1 C1 C6 -177.2(2)
C21 N1 C8 O1 -2.9(4)
C21 N1 C8 C7 173.0(2)
C21 C22 C23 C24 179.5(3)
C21 C22 C27 C26 179.9(3)
C22 C23 C24 C25 1.7(5)
C23 C22 C27 C26 1.6(4)
C23 C24 C25 C26 -0.3(5)
C24 C25 C26 C27 -0.5(5)
C25 C26 C27 C22 -0.2(5)
C27 C22 C23 C24 -2.3(4)
